data_2202141
loop_
_publ_author_name
'Bogdan Doboszewski'
'Alexander Y. Nazarenko'

_publ_section_title 1'-Deoxy-1'-hydroxymethyl-1,2'-<i>O</i>-isopropylidene-\b-<small>D</small>-arabinofuranose
_journal_issue 2
_journal_name_full 'Acta Crystallographica Section E'
_journal_page_first o158
_journal_page_last o160
_journal_paper_doi 10.1107/S1600536803000692
_journal_volume 59
_journal_year 2003
_chemical_formula_iupac 'C9 H16 O5'
_chemical_formula_moiety 'C9 H16 O5'
_chemical_formula_sum 'C9 H16 O5'
_chemical_formula_weight 204.22
_chemical_name_systematic ' 1'-deoxy-1'-hydroxymethyl-1,2'-O-isopropylidene-\b-D-arabinofuranose'
_space_group_IT_number 4
_symmetry_cell_setting monoclinic
_symmetry_space_group_name_Hall 'P 2yb'
_symmetry_space_group_name_H-M 'P 1 21 1'
_atom_sites_solution_hydrogens geom
_atom_sites_solution_primary direct
_atom_sites_solution_secondary difmap
_cell_angle_alpha 90.00
_cell_angle_beta 102.56(5)
_cell_angle_gamma 90.00
_cell_formula_units_Z 2
_cell_length_a 6.227(5)
_cell_length_b 9.817(8)
_cell_length_c 8.292(5)
_cell_measurement_reflns_used 24
_cell_measurement_temperature 293(2)
_cell_measurement_theta_max 13
_cell_measurement_theta_min 12
_cell_volume 494.8(6)
_computing_cell_refinement 'P4 Software'
_computing_data_collection 'P4 Software (Siemens, 1995)'
_computing_data_reduction 'P4 Software'
_computing_molecular_graphics 'ORTEP-3 for Windows (Farrugia, 1997)'
_computing_publication_material 'PLATON (Spek, 1990)'
_computing_structure_refinement 'SHELXL97 (Sheldrick, 1997)'
_computing_structure_solution 'SHELXS86 (Sheldrick, 1990)'
_diffrn_ambient_temperature 293(2)
_diffrn_measured_fraction_theta_full 0.998
_diffrn_measured_fraction_theta_max 0.998
_diffrn_measurement_device_type 'Siemens P4'
_diffrn_measurement_method \w
_diffrn_radiation_monochromator graphite
_diffrn_radiation_source 'fine-focus sealed tube'
_diffrn_radiation_type MoK\a
_diffrn_radiation_wavelength 0.71073
_diffrn_reflns_av_R_equivalents 0.0189
_diffrn_reflns_av_sigmaI/netI 0.0336
_diffrn_reflns_limit_h_max 8
_diffrn_reflns_limit_h_min 0
_diffrn_reflns_limit_k_max 12
_diffrn_reflns_limit_k_min 0
_diffrn_reflns_limit_l_max 10
_diffrn_reflns_limit_l_min -10
_diffrn_reflns_number 1315
_diffrn_reflns_theta_full 27.55
_diffrn_reflns_theta_max 27.55
_diffrn_reflns_theta_min 2.52
_diffrn_standards_decay_% <1
_diffrn_standards_interval_count 100
_diffrn_standards_number 3
_exptl_absorpt_coefficient_mu 0.112
_exptl_absorpt_correction_type none
_exptl_crystal_colour colourless
_exptl_crystal_density_diffrn 1.371
_exptl_crystal_density_method 'not measured'
_exptl_crystal_description prism
_exptl_crystal_F_000 220
_exptl_crystal_size_max 0.32
_exptl_crystal_size_mid 0.28
_exptl_crystal_size_min 0.27
_refine_diff_density_max 0.132
_refine_diff_density_min -0.148
_refine_ls_extinction_method none
_refine_ls_goodness_of_fit_ref 1.055
_refine_ls_hydrogen_treatment constr
_refine_ls_matrix_type full
_refine_ls_number_parameters 131
_refine_ls_number_reflns 1211
_refine_ls_number_restraints 1
_refine_ls_restrained_S_all 1.054
_refine_ls_R_factor_all 0.0490
_refine_ls_R_factor_gt 0.0359
_refine_ls_shift/su_max <0.001
_refine_ls_shift/su_mean 0.000
_refine_ls_structure_factor_coef Fsqd
_refine_ls_weighting_details 'calc w = 1/[\s^2^(Fo^2^)+(0.0390P)^2^+0.0294P] where P = (Fo^2^+2Fc^2^)/3'
_refine_ls_weighting_scheme calc
_refine_ls_wR_factor_gt 0.0752
_refine_ls_wR_factor_ref 0.0807
_reflns_number_gt 1007
_reflns_number_total 1211
_reflns_threshold_expression I>2\s(I)
_cod_data_source_file om6123.cif
_cod_data_source_block I
_cod_original_sg_symbol_H-M 'P 21'
_cod_database_code 2202141
_cod_database_fobs_code 2202141

loop_
_symmetry_equiv_pos_as_xyz
'x, y, z'
'-x, y+1/2, -z'

loop_
_atom_site_label
_atom_site_fract_x
_atom_site_fract_y
_atom_site_fract_z
_atom_site_U_iso_or_equiv
_atom_site_adp_type
_atom_site_calc_flag
_atom_site_refinement_flags
_atom_site_occupancy
_atom_site_disorder_assembly
_atom_site_disorder_group
_atom_site_type_symbol
O1 0.9599(3) 0.37827(19) 0.6661(2) 0.0444(5) Uani d . 1 . . O
O2 0.6509(3) 0.2918(2) 0.33347(19) 0.0443(5) Uani d . 1 . . O
H2B 0.5661 0.2373 0.2777 0.053 Uiso calc R 1 . . H
O3 1.0429(2) 0.14562(18) 0.91387(18) 0.0374(4) Uani d . 1 . . O
O4 0.7019(2) 0.13557(16) 0.73154(18) 0.0340(4) Uani d . 1 . . O
O5 0.6728(3) 0.59401(19) 0.7728(2) 0.0485(5) Uani d . 1 . . O
H5B 0.7633 0.5951 0.8610 0.058 Uiso calc R 1 . . H
C1 1.1580(4) 0.1771(3) 0.7875(3) 0.0393(6) Uani d . 1 . . C
H1A 1.2242 0.0946 0.7560 0.047 Uiso calc R 1 . . H
H1B 1.2755 0.2408 0.8307 0.047 Uiso calc R 1 . . H
C2 1.0080(4) 0.2385(3) 0.6358(3) 0.0340(5) Uani d . 1 . . C
H2 1.0806 0.2339 0.5423 0.041 Uiso calc R 1 . . H
C3 0.7855(4) 0.1680(2) 0.5896(3) 0.0313(5) Uani d . 1 . . C
H3 0.7884 0.0886 0.5185 0.038 Uiso calc R 1 . . H
C4 0.6365(4) 0.2807(3) 0.5015(3) 0.0328(5) Uani d . 1 . . C
H4 0.4839 0.2670 0.5112 0.039 Uiso calc R 1 . . H
C5 0.7341(4) 0.4094(2) 0.5932(3) 0.0330(5) Uani d . 1 . . C
H5A 0.7300 0.4831 0.5128 0.040 Uiso calc R 1 . . H
C6 0.6184(4) 0.4567(3) 0.7258(3) 0.0407(6) Uani d . 1 . . C
H6A 0.4605 0.4492 0.6852 0.049 Uiso calc R 1 . . H
H6B 0.6598 0.3982 0.8218 0.049 Uiso calc R 1 . . H
C7 0.8488(4) 0.0640(3) 0.8591(3) 0.0358(6) Uani d . 1 . . C
C8 0.7361(5) 0.0589(4) 1.0017(3) 0.0583(9) Uani d . 1 . . C
H8A 0.7070 0.1499 1.0335 0.070 Uiso calc R 1 . . H
H8B 0.8293 0.0134 1.0933 0.070 Uiso calc R 1 . . H
H8C 0.5999 0.0101 0.9695 0.070 Uiso calc R 1 . . H
C9 0.9057(5) -0.0757(3) 0.8030(4) 0.0533(7) Uani d . 1 . . C
H9A 0.7729 -0.1262 0.7625 0.064 Uiso calc R 1 . . H
H9B 0.9952 -0.1234 0.8945 0.064 Uiso calc R 1 . . H
H9C 0.9851 -0.0662 0.7165 0.064 Uiso calc R 1 . . H

loop_
_atom_site_aniso_label
_atom_site_aniso_U_11
_atom_site_aniso_U_22
_atom_site_aniso_U_33
_atom_site_aniso_U_12
_atom_site_aniso_U_13
_atom_site_aniso_U_23
O1 0.0319(8) 0.0336(10) 0.0627(12) -0.0064(8) -0.0009(8) -0.0048(9)
O2 0.0509(11) 0.0500(12) 0.0287(8) -0.0077(10) 0.0013(7) 0.0009(9)
O3 0.0349(8) 0.0417(10) 0.0321(8) -0.0021(8) -0.0004(7) -0.0005(8)
O4 0.0268(8) 0.0382(10) 0.0350(8) 0.0000(7) 0.0025(7) 0.0090(7)
O5 0.0583(12) 0.0365(10) 0.0418(10) 0.0120(9) -0.0088(8) -0.0059(8)
C1 0.0266(10) 0.0422(14) 0.0471(13) -0.0023(11) 0.0038(10) 0.0013(12)
C2 0.0305(11) 0.0354(13) 0.0379(12) -0.0026(10) 0.0111(9) -0.0013(11)
C3 0.0345(12) 0.0295(12) 0.0295(11) -0.0015(10) 0.0061(9) -0.0021(9)
C4 0.0311(11) 0.0377(13) 0.0283(10) -0.0034(11) 0.0035(9) 0.0012(10)
C5 0.0330(11) 0.0320(12) 0.0320(12) -0.0013(10) 0.0028(9) 0.0061(10)
C6 0.0436(14) 0.0358(14) 0.0397(13) 0.0043(12) 0.0025(11) -0.0009(11)
C7 0.0297(12) 0.0371(16) 0.0370(12) -0.0008(11) -0.0008(10) 0.0068(11)
C8 0.0465(15) 0.082(2) 0.0477(16) 0.0091(16) 0.0126(13) 0.0303(17)
C9 0.0519(16) 0.0299(14) 0.0708(19) -0.0006(12) -0.0026(14) 0.0073(13)

loop_
_atom_type_symbol
_atom_type_description
_atom_type_scat_dispersion_real
_atom_type_scat_dispersion_imag
_atom_type_scat_source
C C 0.0033 0.0016 'International Tables Vol C Tables 4.2.6.8 and 6.1.1.4'
H H 0.0000 0.0000 'International Tables Vol C Tables 4.2.6.8 and 6.1.1.4'
O O 0.0106 0.0060 'International Tables Vol C Tables 4.2.6.8 and 6.1.1.4'

loop_
_geom_angle_atom_site_label_1
_geom_angle_atom_site_label_2
_geom_angle_atom_site_label_3
_geom_angle
_geom_angle_publ_flag
C5 O1 C2 110.59(18) yes
C4 O2 H2B 109.5 ?
C1 O3 C7 114.25(17) yes
C3 O4 C7 115.70(17) yes
C6 O5 H5B 109.5 ?
O3 C1 C2 112.20(19) yes
O3 C1 H1A 109.2 ?
C2 C1 H1A 109.2 ?
O3 C1 H1B 109.2 ?
C2 C1 H1B 109.2 ?
H1A C1 H1B 107.9 ?
O1 C2 C1 110.4(2) ?
O1 C2 C3 105.33(19) yes
C1 C2 C3 113.0(2) yes
O1 C2 H2 109.4 ?
C1 C2 H2 109.4 ?
C3 C2 H2 109.4 ?
O4 C3 C2 111.74(18) yes
O4 C3 C4 105.38(17) ?
C2 C3 C4 102.5(2) yes
O4 C3 H3 112.2 ?
C2 C3 H3 112.2 ?
C4 C3 H3 112.2 ?
O2 C4 C3 111.4(2) ?
O2 C4 C5 108.7(2) ?
C3 C4 C5 103.07(17) yes
O2 C4 H4 111.1 ?
C3 C4 H4 111.1 ?
C5 C4 H4 111.1 ?
O1 C5 C6 109.7(2) ?
O1 C5 C4 106.25(19) yes
C6 C5 C4 114.4(2) ?
O1 C5 H5A 108.8 ?
C6 C5 H5A 108.8 ?
C4 C5 H5A 108.8 ?
O5 C6 C5 111.5(2) ?
O5 C6 H6A 109.3 ?
C5 C6 H6A 109.3 ?
O5 C6 H6B 109.3 ?
C5 C6 H6B 109.3 ?
H6A C6 H6B 108.0 ?
O4 C7 O3 108.64(19) yes
O4 C7 C8 105.47(19) ?
O3 C7 C8 105.9(2) ?
O4 C7 C9 112.0(2) ?
O3 C7 C9 111.4(2) ?
C8 C7 C9 113.1(2) ?
C7 C8 H8A 109.5 ?
C7 C8 H8B 109.5 ?
H8A C8 H8B 109.5 ?
C7 C8 H8C 109.5 ?
H8A C8 H8C 109.5 ?
H8B C8 H8C 109.5 ?
C7 C9 H9A 109.5 ?
C7 C9 H9B 109.5 ?
H9A C9 H9B 109.5 ?
C7 C9 H9C 109.5 ?
H9A C9 H9C 109.5 ?
H9B C9 H9C 109.5 ?

loop_
_geom_bond_atom_site_label_1
_geom_bond_atom_site_label_2
_geom_bond_site_symmetry_2
_geom_bond_distance
_geom_bond_publ_flag
O1 C5 . 1.437(3) yes
O1 C2 . 1.439(3) yes
O2 C4 . 1.420(3) ?
O2 H2B . 0.8200 ?
O3 C1 . 1.426(3) yes
O3 C7 . 1.438(3) yes
O4 C3 . 1.422(3) yes
O4 C7 . 1.424(3) yes
O5 C6 . 1.423(3) ?
O5 H5B . 0.8200 ?
C1 C2 . 1.519(3) yes
C1 H1A . 0.9700 ?
C1 H1B . 0.9700 ?
C2 C3 . 1.522(3) yes
C2 H2 . 0.9800 ?
C3 C4 . 1.524(3) yes
C3 H3 . 0.9800 ?
C4 C5 . 1.531(3) yes
C4 H4 . 0.9800 ?
C5 C6 . 1.513(4) ?
C5 H5A . 0.9800 ?
C6 H6A . 0.9700 ?
C6 H6B . 0.9700 ?
C7 C8 . 1.502(4) ?
C7 C9 . 1.515(4) ?
C8 H8A . 0.9600 ?
C8 H8B . 0.9600 ?
C8 H8C . 0.9600 ?
C9 H9A . 0.9600 ?
C9 H9B . 0.9600 ?
C9 H9C . 0.9600 ?

loop_
_geom_hbond_atom_site_label_D
_geom_hbond_atom_site_label_H
_geom_hbond_atom_site_label_A
_geom_hbond_site_symmetry_A
_geom_hbond_distance_DH
_geom_hbond_distance_HA
_geom_hbond_distance_DA
_geom_hbond_angle_DHA
_geom_hbond_publ_flag
O2 H2B O5 2_646 0.82 2.02 2.800(4) 158 yes
O5 H5B O3 2_757 0.82 2.05 2.853(4) 166 yes

loop_
_geom_torsion_atom_site_label_1
_geom_torsion_atom_site_label_2
_geom_torsion_atom_site_label_3
_geom_torsion_atom_site_label_4
_geom_torsion
C7 O3 C1 C2 52.1(3)
C5 O1 C2 C1 -140.73(19)
C5 O1 C2 C3 -18.5(3)
O3 C1 C2 O1 76.0(2)
O3 C1 C2 C3 -41.6(3)
C7 O4 C3 C2 -51.0(2)
C7 O4 C3 C4 -161.65(18)
O1 C2 C3 O4 -80.0(2)
C1 C2 C3 O4 40.6(3)
O1 C2 C3 C4 32.5(2)
C1 C2 C3 C4 153.0(2)
O4 C3 C4 O2 -160.24(17)
C2 C3 C4 O2 82.7(2)
O4 C3 C4 C5 83.3(2)
C2 C3 C4 C5 -33.7(2)
C2 O1 C5 C6 120.8(2)
C2 O1 C5 C4 -3.4(2)
O2 C4 C5 O1 -94.7(2)
C3 C4 C5 O1 23.6(2)
O2 C4 C5 C6 144.1(2)
C3 C4 C5 C6 -97.6(2)
O1 C5 C6 O5 77.5(2)
C4 C5 C6 O5 -163.27(19)
C3 O4 C7 O3 59.3(2)
C3 O4 C7 C8 172.5(2)
C3 O4 C7 C9 -64.1(2)
C1 O3 C7 O4 -59.4(2)
C1 O3 C7 C8 -172.3(2)
C1 O3 C7 C9 64.4(3)

loop_
_cod_related_entry_id
_cod_related_entry_database
_cod_related_entry_code
1 ChemSpider 21175071
